data_1560976
loop_
_publ_author_name
'Cramer, Alisha J.'
'Cole, Jacqueline M.'

_publ_section_title
;
 Host-guest prospects of neodymium and gadolinium ultraphosphate
 frameworks for nuclear waste storage: Multi-temperature topological
 analysis of nanoporous cages in RP5O14
;
_journal_name_full 'Journal of Solid State Chemistry'
_journal_page_first 250
_journal_page_last 257
_journal_paper_doi 10.1016/j.jssc.2018.07.020
_journal_volume 266
_journal_year 2018
_chemical_formula_sum 'Nd O14 P5'
_chemical_formula_weight 523.09
_space_group_IT_number 53
_space_group_name_Hall '-P 2ac 2'
_space_group_name_H-M_alt 'P m n a'
_symmetry_cell_setting orthorhombic
_symmetry_space_group_name_H-M 'P m n a'
_atom_sites_solution_hydrogens none
_atom_sites_solution_primary direct
_atom_sites_solution_secondary difmap
_audit_creation_method SHELXL-97
_cell_angle_alpha 90.00
_cell_angle_beta 90.00
_cell_angle_gamma 90.00
_cell_formula_units_Z 4
_cell_length_a 13.107(3)
_cell_length_b 8.830(2)
_cell_length_c 9.038(2)
_cell_measurement_reflns_used 512
_cell_measurement_temperature 430(2)
_cell_measurement_theta_max 28.28
_cell_measurement_theta_min 2.0
_cell_volume 1046.0(4)
_computing_cell_refinement
;
Rigaku CrystalClear-SM Expert 2.0
;
_computing_data_collection 'Rigaku CrystalClear-SM Expert 2.0'
_computing_data_reduction
;
Rigaku CrystalClear-SM Expert 2.0
;
_computing_molecular_graphics
;
SHELXTL-PLUS (Sheldrick, 1995)
;
_computing_publication_material 'SHELXL-97 (Sheldrick, 1997)'
_computing_structure_refinement 'SHELXL-97 (Sheldrick, 1997)'
_computing_structure_solution 'SHELXS-97 (Sheldrick, 1990)'
_diffrn_ambient_temperature 430(2)
_diffrn_measured_fraction_theta_full 0.843
_diffrn_measured_fraction_theta_max 0.843
_diffrn_measurement_device_type 'Rigaku Saturn 724+ CCD'
_diffrn_measurement_method '\w scans'
_diffrn_radiation_monochromator graphite
_diffrn_radiation_source 'fine-focus sealed tube'
_diffrn_radiation_type MoK\a
_diffrn_radiation_wavelength 0.71073
_diffrn_reflns_av_R_equivalents 0.0641
_diffrn_reflns_av_sigmaI/netI 0.0461
_diffrn_reflns_limit_h_max 10
_diffrn_reflns_limit_h_min -16
_diffrn_reflns_limit_k_max 11
_diffrn_reflns_limit_k_min -6
_diffrn_reflns_limit_l_max 10
_diffrn_reflns_limit_l_min -11
_diffrn_reflns_number 2426
_diffrn_reflns_theta_full 28.26
_diffrn_reflns_theta_max 28.26
_diffrn_reflns_theta_min 3.11
_diffrn_standards_decay_% 0
_diffrn_standards_interval_count 0
_diffrn_standards_interval_time 0
_diffrn_standards_number 0
_exptl_absorpt_coefficient_mu 5.814
_exptl_absorpt_correction_T_max 0.743
_exptl_absorpt_correction_T_min 0.317
_exptl_absorpt_correction_type empirical
_exptl_absorpt_process_details
;
T. Higashi, ABSCOR, empirical absorption correction
;
_exptl_crystal_colour purple
_exptl_crystal_density_diffrn 3.322
_exptl_crystal_density_method 'not measured'
_exptl_crystal_description plate
_exptl_crystal_F_000 988
_exptl_crystal_size_max 0.2
_exptl_crystal_size_mid 0.2
_exptl_crystal_size_min 0.05
_refine_diff_density_max 2.291
_refine_diff_density_min -3.195
_refine_diff_density_rms 0.378
_refine_ls_extinction_coef 0.0039(10)
_refine_ls_extinction_expression Fc^*^=kFc[1+0.001xFc^2^\l^3^/sin(2\q)]^-1/4^
_refine_ls_extinction_method SHELXL
_refine_ls_goodness_of_fit_ref 1.151
_refine_ls_hydrogen_treatment none
_refine_ls_matrix_type full
_refine_ls_number_parameters 99
_refine_ls_number_reflns 1142
_refine_ls_number_restraints 0
_refine_ls_restrained_S_all 1.151
_refine_ls_R_factor_all 0.0542
_refine_ls_R_factor_gt 0.0515
_refine_ls_shift/su_max 0.000
_refine_ls_shift/su_mean 0.000
_refine_ls_structure_factor_coef Fsqd
_refine_ls_weighting_details 'calc w=1/[\s^2^(Fo^2^)+(0.0836P)^2^+5.5112P] where P=(Fo^2^+2Fc^2^)/3'
_refine_ls_weighting_scheme calc
_refine_ls_wR_factor_gt 0.1311
_refine_ls_wR_factor_ref 0.1335
_reflns_number_gt 1108
_reflns_number_total 1142
_reflns_threshold_expression >2sigma(I)
_cod_data_source_file nd_013_430_h1.cif
_cod_data_source_block nd_013_430_h1
_cod_original_sg_symbol_H-M Pmna
_cod_database_code 1560976

loop_
_symmetry_equiv_pos_as_xyz
'x, y, z'
'-x+1/2, -y, z+1/2'
'-x+1/2, y, -z+1/2'
'x, -y, -z'
'-x, -y, -z'
'x-1/2, y, -z-1/2'
'x-1/2, -y, z-1/2'
'-x, y, z'

loop_
_atom_site_label
_atom_site_type_symbol
_atom_site_fract_x
_atom_site_fract_y
_atom_site_fract_z
_atom_site_U_iso_or_equiv
_atom_site_adp_type
_atom_site_occupancy
_atom_site_symmetry_multiplicity
_atom_site_calc_flag
_atom_site_refinement_flags
_atom_site_disorder_assembly
_atom_site_disorder_group
Nd1 Nd 0.5000 0.77683(4) 0.18980(5) 0.0108(3) Uani 1 2 d S . .
P1 P 0.66394(14) 1.26384(16) 0.45001(19) 0.0114(4) Uani 1 1 d . . .
P2 P 0.82513(18) 1.5000 0.5000 0.0119(5) Uani 1 2 d S . .
P3 P 0.5000 1.1863(2) 0.2468(3) 0.0111(5) Uani 1 2 d S . .
P4 P 0.79568(18) 1.0000 0.5000 0.0132(5) Uani 1 2 d S . .
O1 O 0.5000 1.0336(8) 0.3110(7) 0.0215(16) Uani 1 2 d S . .
O2 O 0.5938(5) 1.2858(5) 0.3130(5) 0.0200(13) Uani 1 1 d . . .
O3 O 0.5000 0.7879(8) -0.0844(9) 0.0245(17) Uani 1 2 d S . .
O4 O 0.6137(5) 0.7266(5) 0.4061(7) 0.0243(12) Uani 1 1 d . . .
O5 O 0.7462(4) 1.3878(5) 0.4179(6) 0.0233(11) Uani 1 1 d . . .
O6 O 0.7169(4) 1.1097(6) 0.4145(6) 0.0261(12) Uani 1 1 d . . .
O7 O 0.3802(4) 0.5806(5) 0.1195(6) 0.0229(11) Uani 1 1 d . . .
O8 O 0.3490(4) 0.9141(5) 0.1163(6) 0.0234(11) Uani 1 1 d . . .

loop_
_atom_site_aniso_label
_atom_site_aniso_U_11
_atom_site_aniso_U_22
_atom_site_aniso_U_33
_atom_site_aniso_U_23
_atom_site_aniso_U_13
_atom_site_aniso_U_12
Nd1 0.0132(4) 0.0110(3) 0.0082(4) -0.00005(12) 0.000 0.000
P1 0.0125(9) 0.0122(7) 0.0096(9) -0.0005(5) 0.0014(6) -0.0003(5)
P2 0.0141(11) 0.0097(8) 0.0120(11) -0.0008(7) 0.000 0.000
P3 0.0159(11) 0.0136(8) 0.0038(11) -0.0008(7) 0.000 0.000
P4 0.0135(11) 0.0116(8) 0.0145(12) -0.0014(7) 0.000 0.000
O1 0.027(4) 0.015(3) 0.023(4) -0.003(2) 0.000 0.000
O2 0.020(3) 0.019(3) 0.021(3) 0.0030(15) -0.007(2) -0.0021(17)
O3 0.036(5) 0.037(4) 0.001(4) 0.002(2) 0.000 0.000
O4 0.023(3) 0.033(3) 0.017(3) -0.0012(19) -0.009(2) 0.0022(19)
O5 0.030(3) 0.029(2) 0.011(3) -0.0001(17) -0.001(2) -0.015(2)
O6 0.035(3) 0.025(2) 0.019(3) -0.0086(18) -0.012(2) 0.014(2)
O7 0.030(3) 0.017(2) 0.022(3) -0.0014(17) -0.004(2) -0.0082(19)
O8 0.023(3) 0.024(2) 0.023(3) 0.0035(18) -0.007(2) 0.0057(19)

loop_
_atom_type_symbol
_atom_type_description
_atom_type_scat_dispersion_real
_atom_type_scat_dispersion_imag
_atom_type_scat_source
O O 0.0106 0.0060 'International Tables Vol C Tables 4.2.6.8 and 6.1.1.4'
P P 0.1023 0.0942 'International Tables Vol C Tables 4.2.6.8 and 6.1.1.4'
Nd Nd -0.1943 3.0179 'International Tables Vol C Tables 4.2.6.8 and 6.1.1.4'

loop_
_geom_angle_atom_site_label_1
_geom_angle_atom_site_label_2
_geom_angle_atom_site_label_3
_geom_angle
_geom_angle_site_symmetry_1
_geom_angle_site_symmetry_3
O8 Nd1 O8 110.2(2) 8_655 .
O8 Nd1 O7 144.91(19) 8_655 .
O8 Nd1 O7 75.85(17) . .
O8 Nd1 O7 75.85(17) 8_655 8_655
O8 Nd1 O7 144.91(19) . 8_655
O7 Nd1 O7 80.8(3) . 8_655
O8 Nd1 O3 72.87(15) 8_655 .
O8 Nd1 O3 72.87(15) . .
O7 Nd1 O3 76.47(18) . .
O7 Nd1 O3 76.47(18) 8_655 .
O8 Nd1 O4 79.34(19) 8_655 .
O8 Nd1 O4 142.53(18) . .
O7 Nd1 O4 117.71(16) . .
O7 Nd1 O4 72.03(18) 8_655 .
O3 Nd1 O4 142.08(15) . .
O8 Nd1 O4 142.53(19) 8_655 8_655
O8 Nd1 O4 79.34(19) . 8_655
O7 Nd1 O4 72.03(18) . 8_655
O7 Nd1 O4 117.71(16) 8_655 8_655
O3 Nd1 O4 142.08(15) . 8_655
O4 Nd1 O4 73.3(3) . 8_655
O8 Nd1 O1 70.58(14) 8_655 .
O8 Nd1 O1 70.58(14) . .
O7 Nd1 O1 139.28(13) . .
O7 Nd1 O1 139.28(13) 8_655 .
O3 Nd1 O1 113.5(2) . .
O4 Nd1 O1 79.61(16) . .
O4 Nd1 O1 79.61(16) 8_655 .
O4 P1 O2 115.8(4) 4_576 .
O4 P1 O6 115.7(3) 4_576 .
O2 P1 O6 102.0(3) . .
O4 P1 O5 115.8(3) 4_576 .
O2 P1 O5 99.9(3) . .
O6 P1 O5 105.4(3) . .
O7 P2 O7 121.7(5) 7_676 6_666
O7 P2 O5 110.7(3) 7_676 .
O7 P2 O5 105.8(3) 6_666 .
O7 P2 O5 105.8(3) 7_676 4_586
O7 P2 O5 110.7(3) 6_666 4_586
O5 P2 O5 100.2(4) . 4_586
O1 P3 O3 122.1(4) . 5_675
O1 P3 O2 110.6(2) . .
O3 P3 O2 106.3(3) 5_675 .
O1 P3 O2 110.6(2) . 8_655
O3 P3 O2 106.3(3) 5_675 8_655
O2 P3 O2 98.3(4) . 8_655
O8 P4 O8 123.4(4) 7_676 6_656
O8 P4 O6 105.7(3) 7_676 4_576
O8 P4 O6 109.6(3) 6_656 4_576
O8 P4 O6 109.6(3) 7_676 .
O8 P4 O6 105.7(3) 6_656 .
O6 P4 O6 100.4(5) 4_576 .
P3 O1 Nd1 131.0(4) . .
P1 O2 P3 132.3(3) . .
P3 O3 Nd1 173.4(5) 5_675 .
P1 O4 Nd1 162.9(3) 4_576 .
P1 O5 P2 141.9(3) . .
P1 O6 P4 135.2(3) . .
P2 O7 Nd1 148.3(3) 6_546 .
P4 O8 Nd1 147.5(3) 6_556 .

loop_
_geom_bond_atom_site_label_1
_geom_bond_atom_site_label_2
_geom_bond_distance
_geom_bond_site_symmetry_2
Nd1 O8 2.414(5) 8_655
Nd1 O8 2.414(5) .
Nd1 O7 2.423(5) .
Nd1 O7 2.423(5) 8_655
Nd1 O3 2.481(8) .
Nd1 O4 2.498(6) .
Nd1 O4 2.498(6) 8_655
Nd1 O1 2.518(7) .
P1 O4 1.460(6) 4_576
P1 O2 1.555(6) .
P1 O6 1.561(5) .
P1 O5 1.564(5) .
P2 O7 1.482(5) 7_676
P2 O7 1.482(5) 6_666
P2 O5 1.613(5) .
P2 O5 1.613(5) 4_586
P3 O1 1.467(7) .
P3 O3 1.485(8) 5_675
P3 O2 1.625(6) .
P3 O2 1.625(6) 8_655
P4 O8 1.473(5) 7_676
P4 O8 1.473(5) 6_656
P4 O6 1.613(5) 4_576
P4 O6 1.613(5) .
O3 P3 1.485(8) 5_675
O4 P1 1.460(6) 4_576
O7 P2 1.482(5) 6_546
O8 P4 1.473(5) 6_556

_cod_database_fobs_code 1560976
